data_7040660
loop_
_publ_author_name
'Peganova, Tat'yana A.'
'Sinopalnikova, Iana S.'
'Peregudov, Alexander S.'
'Fedyanin, Ivan V.'
'Demonceau, Albert'
'Ustynyuk, Nikolai A.'
'Kalsin, Alexander M.'

_publ_contact_author_email octy@xrlab.ineos.ac.ru
_publ_contact_author_name 'Fedyanin, Ivan V.'
_publ_section_title
;
 The half-sandwich 18- and 16-electron arene ruthenium iminophosphonamide
 complexes.
;
_journal_issue 42
_journal_name_full 'Dalton transactions (Cambridge, England : 2003)'
_journal_page_first 17030
_journal_page_last 17041
_journal_paper_doi 10.1039/c6dt03202h
_journal_volume 45
_journal_year 2016
_chemical_formula_moiety 'C38 H42 N2 P Ru, F6 P'
_chemical_formula_sum 'C38 H42 F6 N2 P2 Ru'
_chemical_formula_weight 803.74
_chemical_name_systematic
;
 ?
;
_space_group_crystal_system monoclinic
_space_group_IT_number 14
_space_group_name_Hall '-P 2yn'
_space_group_name_H-M_alt 'P 1 21/n 1'
_symmetry_space_group_name_Hall '-P 2yn'
_symmetry_space_group_name_H-M 'P 1 21/n 1'
_atom_sites_solution_hydrogens geom
_audit_creation_method 'Modified SHELXL output'
_audit_update_record
;
2016-04-22 deposited with the CCDC.
2016-09-16 downloaded from the CCDC.
;
_cell_angle_alpha 90
_cell_angle_beta 107.2960(10)
_cell_angle_gamma 90
_cell_formula_units_Z 4
_cell_length_a 9.7804(6)
_cell_length_b 32.185(2)
_cell_length_c 12.0350(8)
_cell_measurement_reflns_used 4379
_cell_measurement_temperature 100(2)
_cell_measurement_theta_max 29.88
_cell_measurement_theta_min 1.27
_cell_volume 3617.1(4)
_computing_cell_refinement 'Bruker SAINT'
_computing_data_collection 'Bruker APEX2'
_computing_data_reduction 'Bruker SAINT'
_computing_molecular_graphics 'SHELXTL (Sheldrick, 2008b)'
_computing_publication_material 'SHELXTL (Sheldrick, 2008b)'
_computing_structure_refinement 'SHELXL (Sheldrick, 2015)'
_computing_structure_solution 'SHELXD (Sheldrick, 2010)'
_diffrn_ambient_temperature 100(2)
_diffrn_detector_type 'Bruker APEX II CCD area detector'
_diffrn_measured_fraction_theta_full 0.996
_diffrn_measured_fraction_theta_max 0.997
_diffrn_measurement_device_type 'Bruker SMART APEX II diffractometer'
_diffrn_measurement_method '\o scans'
_diffrn_radiation_type MoK\a
_diffrn_radiation_wavelength 0.71073
_diffrn_reflns_av_R_equivalents 0.0634
_diffrn_reflns_av_unetI/netI 0.0572
_diffrn_reflns_Laue_measured_fraction_full 0.996
_diffrn_reflns_Laue_measured_fraction_max 0.997
_diffrn_reflns_limit_h_max 13
_diffrn_reflns_limit_h_min -13
_diffrn_reflns_limit_k_max 45
_diffrn_reflns_limit_k_min -45
_diffrn_reflns_limit_l_max 16
_diffrn_reflns_limit_l_min -16
_diffrn_reflns_number 46296
_diffrn_reflns_point_group_measured_fraction_full 0.996
_diffrn_reflns_point_group_measured_fraction_max 0.997
_diffrn_reflns_theta_full 25.242
_diffrn_reflns_theta_max 29.998
_diffrn_reflns_theta_min 1.265
_exptl_absorpt_coefficient_mu 0.583
_exptl_absorpt_correction_T_max 0.218
_exptl_absorpt_correction_T_min 0.168
_exptl_absorpt_correction_type multi-scan
_exptl_absorpt_process_details 'SADABS (Sheldrick, 2008a)'
_exptl_crystal_colour purple
_exptl_crystal_density_diffrn 1.476
_exptl_crystal_description plate
_exptl_crystal_F_000 1648
_exptl_crystal_size_max 0.340
_exptl_crystal_size_mid 0.190
_exptl_crystal_size_min 0.050
_refine_diff_density_max 1.526
_refine_diff_density_min -0.927
_refine_diff_density_rms 0.103
_refine_ls_extinction_method none
_refine_ls_goodness_of_fit_ref 1.087
_refine_ls_hydrogen_treatment constr
_refine_ls_matrix_type full
_refine_ls_number_parameters 450
_refine_ls_number_reflns 10527
_refine_ls_number_restraints 0
_refine_ls_restrained_S_all 1.087
_refine_ls_R_factor_all 0.0715
_refine_ls_R_factor_gt 0.0461
_refine_ls_shift/su_max 0.002
_refine_ls_shift/su_mean 0.000
_refine_ls_structure_factor_coef Fsqd
_refine_ls_weighting_details 'w=1/[\s^2^(Fo^2^)+(0.0356P)^2^+4.3736P] where P=(Fo^2^+2Fc^2^)/3'
_refine_ls_weighting_scheme calc
_refine_ls_wR_factor_gt 0.0940
_refine_ls_wR_factor_ref 0.1043
_reflns_Friedel_coverage 0.000
_reflns_number_gt 7940
_reflns_number_total 10527
_reflns_threshold_expression 'I > 2\s(I)'
_cod_data_source_file c6dt03202h2.cif
_cod_data_source_block tol_ph_pf6
_cod_depositor_comments
;Adding full bibliography for 7040659--7040664.cif.

The following automatic conversions were performed:
data name '_publ_contact_name' replaced with
'_publ_contact_author_name' as specified in the replacement file
'/home/antanas/src/cod-tools/trunk/data/replacement-values/replacement_tags.lst'.

data
name '_publ_contact_email' replaced with '_publ_contact_author_email'
as specified in the replacement file
'/home/antanas/src/cod-tools/trunk/data/replacement-values/replacement_tags.lst'.

Automatic conversion script
Id: cif_correct_tags 4998 2017-03-02 13:24:31Z antanas 
;
_cod_database_code 7040660
_shelx_space_group_comment
;
The symmetry employed for this shelxl refinement is uniquely defined
by the following loop, which should always be used as a source of
symmetry information in preference to the above space-group names.
They are only intended as comments.
;
_shelx_estimated_absorpt_t_min 0.826
_shelx_estimated_absorpt_t_max 0.971
_shelxl_version_number 2014-3

loop_
_space_group_symop_operation_xyz
'x, y, z'
'-x+1/2, y+1/2, -z+1/2'
'-x, -y, -z'
'x-1/2, -y-1/2, z-1/2'

loop_
_atom_site_label
_atom_site_type_symbol
_atom_site_fract_x
_atom_site_fract_y
_atom_site_fract_z
_atom_site_U_iso_or_equiv
_atom_site_adp_type
_atom_site_occupancy
_atom_site_site_symmetry_order
_atom_site_calc_flag
_atom_site_refinement_flags_posn
_atom_site_refinement_flags_adp
Ru1 Ru 0.24149(2) 0.39685(2) 0.77064(2) 0.01176(6) Uani 1 1 d . .
P1 P 0.42147(7) 0.34581(2) 0.69883(6) 0.01301(14) Uani 1 1 d . .
N1 N 0.2578(2) 0.34050(7) 0.7024(2) 0.0138(5) Uani 1 1 d . .
N2 N 0.4465(2) 0.39029(7) 0.7655(2) 0.0130(4) Uani 1 1 d . .
C1 C 0.0172(3) 0.40081(9) 0.7843(3) 0.0180(6) Uani 1 1 d . .
C2 C 0.0348(3) 0.42586(9) 0.6920(3) 0.0171(6) Uani 1 1 d . .
C3 C 0.1472(3) 0.45667(9) 0.7171(2) 0.0159(5) Uani 1 1 d . .
C4 C 0.2394(3) 0.46230(9) 0.8328(2) 0.0151(5) Uani 1 1 d . .
C5 C 0.2342(3) 0.43316(9) 0.9198(2) 0.0162(5) Uani 1 1 d . .
C6 C 0.1214(3) 0.40269(9) 0.8960(2) 0.0170(6) Uani 1 1 d . .
C7 C -0.1030(3) 0.36953(10) 0.7606(3) 0.0255(7) Uani 1 1 d . .
H7A H -0.1907 0.3820 0.7095 0.038 Uiso 1 1 calc R U
H7B H -0.1190 0.3613 0.8342 0.038 Uiso 1 1 calc R U
H7C H -0.0775 0.3450 0.7228 0.038 Uiso 1 1 calc R U
C8 C -0.0641(3) 0.42128(10) 0.5702(3) 0.0236(6) Uani 1 1 d . .
H8A H -0.1293 0.4451 0.5515 0.035 Uiso 1 1 calc R U
H8B H -0.1198 0.3956 0.5646 0.035 Uiso 1 1 calc R U
H8C H -0.0077 0.4201 0.5153 0.035 Uiso 1 1 calc R U
C9 C 0.1684(3) 0.48386(10) 0.6211(3) 0.0239(7) Uani 1 1 d . .
H9A H 0.1195 0.5105 0.6206 0.036 Uiso 1 1 calc R U
H9B H 0.1285 0.4699 0.5460 0.036 Uiso 1 1 calc R U
H9C H 0.2709 0.4888 0.6346 0.036 Uiso 1 1 calc R U
C10 C 0.3496(3) 0.49673(9) 0.8585(3) 0.0204(6) Uani 1 1 d . .
H10A H 0.3117 0.5206 0.8084 0.031 Uiso 1 1 calc R U
H10B H 0.4372 0.4868 0.8434 0.031 Uiso 1 1 calc R U
H10C H 0.3713 0.5050 0.9402 0.031 Uiso 1 1 calc R U
C11 C 0.3521(4) 0.43330(10) 1.0345(3) 0.0251(7) Uani 1 1 d . .
H11A H 0.3236 0.4508 1.0905 0.038 Uiso 1 1 calc R U
H11B H 0.4402 0.4443 1.0228 0.038 Uiso 1 1 calc R U
H11C H 0.3689 0.4049 1.0647 0.038 Uiso 1 1 calc R U
C12 C 0.1082(4) 0.37342(10) 0.9897(3) 0.0267(7) Uani 1 1 d . .
H12A H 0.0290 0.3823 1.0184 0.040 Uiso 1 1 calc R U
H12B H 0.1976 0.3736 1.0540 0.040 Uiso 1 1 calc R U
H12C H 0.0895 0.3453 0.9579 0.040 Uiso 1 1 calc R U
C13 C 0.1639(3) 0.30586(9) 0.6633(2) 0.0151(5) Uani 1 1 d . .
C14 C 0.0444(3) 0.30986(9) 0.5664(3) 0.0191(6) Uani 1 1 d . .
H14A H 0.0280 0.3351 0.5234 0.023 Uiso 1 1 calc R U
C15 C -0.0512(3) 0.27702(10) 0.5323(3) 0.0222(6) Uani 1 1 d . .
H15A H -0.1338 0.2802 0.4671 0.027 Uiso 1 1 calc R U
C16 C -0.0274(4) 0.23960(10) 0.5925(3) 0.0246(7) Uani 1 1 d . .
C17 C 0.0947(4) 0.23556(10) 0.6871(3) 0.0287(7) Uani 1 1 d . .
H17A H 0.1134 0.2099 0.7279 0.034 Uiso 1 1 calc R U
C18 C 0.1896(3) 0.26830(9) 0.7229(3) 0.0216(6) Uani 1 1 d . .
H18A H 0.2722 0.2651 0.7882 0.026 Uiso 1 1 calc R U
C19 C -0.1317(4) 0.20382(11) 0.5553(3) 0.0357(9) Uani 1 1 d . .
H19A H -0.2194 0.2137 0.4980 0.054 Uiso 1 1 calc R U
H19B H -0.1551 0.1927 0.6233 0.054 Uiso 1 1 calc R U
H19C H -0.0882 0.1819 0.5206 0.054 Uiso 1 1 calc R U
C20 C 0.5548(3) 0.42040(8) 0.7689(2) 0.0149(5) Uani 1 1 d . .
C21 C 0.5539(3) 0.44310(9) 0.6698(3) 0.0193(6) Uani 1 1 d . .
H21A H 0.4831 0.4377 0.5980 0.023 Uiso 1 1 calc R U
C22 C 0.6566(3) 0.47374(10) 0.6762(3) 0.0247(7) Uani 1 1 d . .
H22A H 0.6546 0.4890 0.6081 0.030 Uiso 1 1 calc R U
C23 C 0.7616(3) 0.48252(9) 0.7796(3) 0.0237(6) Uani 1 1 d . .
C24 C 0.7614(3) 0.45964(9) 0.8782(3) 0.0229(7) Uani 1 1 d . .
H24A H 0.8326 0.4650 0.9500 0.028 Uiso 1 1 calc R U
C25 C 0.6592(3) 0.42914(9) 0.8734(3) 0.0178(6) Uani 1 1 d . .
H25A H 0.6605 0.4142 0.9417 0.021 Uiso 1 1 calc R U
C26 C 0.8728(4) 0.51581(11) 0.7866(4) 0.0345(8) Uani 1 1 d . .
H26A H 0.8745 0.5231 0.7080 0.052 Uiso 1 1 calc R U
H26B H 0.9672 0.5055 0.8318 0.052 Uiso 1 1 calc R U
H26C H 0.8488 0.5405 0.8246 0.052 Uiso 1 1 calc R U
C27 C 0.4358(3) 0.34910(8) 0.5542(2) 0.0146(5) Uani 1 1 d . .
C28 C 0.3224(3) 0.36598(9) 0.4653(3) 0.0191(6) Uani 1 1 d . .
H28A H 0.2338 0.3719 0.4792 0.023 Uiso 1 1 calc R U
C29 C 0.3394(4) 0.37401(10) 0.3570(3) 0.0248(7) Uani 1 1 d . .
H29A H 0.2619 0.3849 0.2962 0.030 Uiso 1 1 calc R U
C30 C 0.4700(4) 0.36613(11) 0.3375(3) 0.0289(7) Uani 1 1 d . .
H30A H 0.4824 0.3724 0.2640 0.035 Uiso 1 1 calc R U
C31 C 0.5818(4) 0.34922(11) 0.4243(3) 0.0267(7) Uani 1 1 d . .
H31A H 0.6705 0.3437 0.4100 0.032 Uiso 1 1 calc R U
C32 C 0.5653(3) 0.34031(10) 0.5324(3) 0.0197(6) Uani 1 1 d . .
H32A H 0.6420 0.3282 0.5915 0.024 Uiso 1 1 calc R U
C33 C 0.5447(3) 0.30645(9) 0.7726(2) 0.0164(5) Uani 1 1 d . .
C34 C 0.6350(3) 0.31371(9) 0.8846(3) 0.0204(6) Uani 1 1 d . .
H34A H 0.6317 0.3396 0.9215 0.024 Uiso 1 1 calc R U
C35 C 0.7294(4) 0.28318(10) 0.9423(3) 0.0268(7) Uani 1 1 d . .
H35A H 0.7925 0.2885 1.0178 0.032 Uiso 1 1 calc R U
C36 C 0.7319(4) 0.24494(10) 0.8902(3) 0.0283(7) Uani 1 1 d . .
H36A H 0.7967 0.2241 0.9301 0.034 Uiso 1 1 calc R U
C37 C 0.6400(4) 0.23701(10) 0.7797(3) 0.0289(7) Uani 1 1 d . .
H37A H 0.6407 0.2106 0.7448 0.035 Uiso 1 1 calc R U
C38 C 0.5475(3) 0.26760(9) 0.7206(3) 0.0233(6) Uani 1 1 d . .
H38A H 0.4856 0.2623 0.6446 0.028 Uiso 1 1 calc R U
P2 P 0.35187(8) 0.11882(3) 0.72566(7) 0.01859(16) Uani 1 1 d . .
F1 F 0.2761(2) 0.08868(6) 0.79486(17) 0.0324(5) Uani 1 1 d . .
F2 F 0.3430(2) 0.15582(6) 0.81205(17) 0.0306(4) Uani 1 1 d . .
F3 F 0.4271(3) 0.14940(7) 0.6580(2) 0.0466(6) Uani 1 1 d . .
F4 F 0.3627(2) 0.08173(6) 0.64029(17) 0.0300(4) Uani 1 1 d . .
F5 F 0.1980(2) 0.13131(7) 0.64037(17) 0.0383(5) Uani 1 1 d . .
F6 F 0.5050(2) 0.10587(7) 0.81208(19) 0.0413(6) Uani 1 1 d . .

loop_
_atom_site_aniso_label
_atom_site_aniso_U_11
_atom_site_aniso_U_22
_atom_site_aniso_U_33
_atom_site_aniso_U_23
_atom_site_aniso_U_13
_atom_site_aniso_U_12
Ru1 0.01075(9) 0.01258(10) 0.01178(10) -0.00078(9) 0.00309(7) 0.00034(8)
P1 0.0119(3) 0.0133(3) 0.0138(3) -0.0016(3) 0.0038(3) -0.0001(2)
N1 0.0121(11) 0.0138(11) 0.0159(12) -0.0033(9) 0.0047(9) -0.0015(9)
N2 0.0110(10) 0.0127(11) 0.0154(11) -0.0029(8) 0.0038(8) -0.0016(8)
C1 0.0145(12) 0.0179(14) 0.0233(14) -0.0028(12) 0.0081(11) 0.0007(11)
C2 0.0130(13) 0.0181(14) 0.0191(14) 0.0001(11) 0.0030(11) 0.0045(10)
C3 0.0144(13) 0.0142(13) 0.0182(14) 0.0000(10) 0.0035(11) 0.0024(10)
C4 0.0136(12) 0.0136(13) 0.0180(14) -0.0030(10) 0.0048(11) 0.0019(10)
C5 0.0171(13) 0.0184(14) 0.0127(13) -0.0024(10) 0.0037(10) 0.0055(11)
C6 0.0179(13) 0.0170(14) 0.0184(14) 0.0001(11) 0.0088(11) 0.0050(11)
C7 0.0176(15) 0.0239(16) 0.0376(19) -0.0002(14) 0.0124(14) -0.0014(12)
C8 0.0195(15) 0.0218(16) 0.0248(16) -0.0004(12) -0.0008(12) -0.0004(12)
C9 0.0252(16) 0.0213(16) 0.0233(16) 0.0080(12) 0.0040(13) 0.0006(12)
C10 0.0182(14) 0.0143(14) 0.0254(16) -0.0043(11) 0.0012(12) -0.0007(11)
C11 0.0305(17) 0.0260(16) 0.0151(14) -0.0021(12) 0.0013(12) 0.0048(13)
C12 0.0328(18) 0.0265(17) 0.0264(17) 0.0057(13) 0.0174(14) 0.0047(14)
C13 0.0156(13) 0.0161(14) 0.0147(13) -0.0033(10) 0.0060(11) -0.0036(10)
C14 0.0190(14) 0.0158(14) 0.0205(15) -0.0011(11) 0.0030(11) -0.0016(11)
C15 0.0188(14) 0.0229(15) 0.0210(15) -0.0002(12) -0.0001(12) -0.0034(12)
C16 0.0285(17) 0.0208(16) 0.0250(16) -0.0037(12) 0.0084(13) -0.0099(13)
C17 0.0333(18) 0.0210(16) 0.0287(18) 0.0082(13) 0.0047(14) -0.0066(13)
C18 0.0230(15) 0.0206(15) 0.0191(15) 0.0029(12) 0.0032(12) -0.0048(12)
C19 0.038(2) 0.0295(19) 0.036(2) -0.0032(15) 0.0054(16) -0.0182(16)
C20 0.0128(12) 0.0118(13) 0.0208(14) -0.0032(10) 0.0060(11) -0.0009(10)
C21 0.0189(14) 0.0201(15) 0.0188(14) -0.0003(11) 0.0055(11) 0.0010(11)
C22 0.0284(16) 0.0184(15) 0.0329(18) 0.0034(13) 0.0175(14) -0.0001(12)
C23 0.0188(15) 0.0176(14) 0.0375(18) -0.0037(13) 0.0130(13) 0.0007(11)
C24 0.0143(13) 0.0186(15) 0.0318(17) -0.0083(13) 0.0007(12) -0.0014(11)
C25 0.0177(14) 0.0137(13) 0.0210(15) -0.0019(11) 0.0041(11) 0.0006(10)
C26 0.0270(17) 0.0216(17) 0.060(3) -0.0078(16) 0.0215(17) -0.0082(14)
C27 0.0148(13) 0.0135(13) 0.0154(13) -0.0018(10) 0.0043(10) -0.0009(10)
C28 0.0171(14) 0.0208(15) 0.0191(14) -0.0002(11) 0.0050(11) 0.0023(11)
C29 0.0272(16) 0.0292(18) 0.0170(15) 0.0040(12) 0.0051(13) 0.0022(13)
C30 0.0321(18) 0.0366(19) 0.0216(16) 0.0027(14) 0.0135(14) 0.0008(15)
C31 0.0227(16) 0.0363(19) 0.0252(17) -0.0024(14) 0.0131(13) -0.0012(13)
C32 0.0165(14) 0.0242(16) 0.0185(14) -0.0032(12) 0.0055(11) -0.0006(11)
C33 0.0131(12) 0.0175(14) 0.0190(14) 0.0007(11) 0.0054(11) 0.0017(10)
C34 0.0243(15) 0.0178(14) 0.0177(14) 0.0011(11) 0.0041(12) 0.0012(12)
C35 0.0288(17) 0.0262(17) 0.0211(16) 0.0062(13) 0.0009(13) 0.0026(13)
C36 0.0269(17) 0.0229(17) 0.0323(19) 0.0096(14) 0.0043(14) 0.0065(13)
C37 0.0319(18) 0.0186(16) 0.0349(19) -0.0020(13) 0.0081(15) 0.0061(13)
C38 0.0234(15) 0.0190(15) 0.0250(16) -0.0030(12) 0.0035(13) 0.0042(12)
P2 0.0193(4) 0.0206(4) 0.0168(4) -0.0021(3) 0.0067(3) 0.0002(3)
F1 0.0379(12) 0.0306(11) 0.0319(11) 0.0057(8) 0.0155(9) -0.0055(9)
F2 0.0349(11) 0.0284(11) 0.0358(11) -0.0144(9) 0.0216(9) -0.0079(8)
F3 0.0735(17) 0.0337(12) 0.0534(15) -0.0062(10) 0.0506(14) -0.0128(11)
F4 0.0341(11) 0.0280(11) 0.0256(10) -0.0112(8) 0.0055(8) 0.0046(8)
F5 0.0357(12) 0.0464(13) 0.0257(11) 0.0012(9) -0.0020(9) 0.0193(10)
F6 0.0188(10) 0.0622(15) 0.0360(12) -0.0154(11) -0.0025(8) 0.0064(10)

loop_
_atom_type_symbol
_atom_type_description
_atom_type_scat_dispersion_real
_atom_type_scat_dispersion_imag
_atom_type_scat_source
C C 0.0033 0.0016 'International Tables Vol C Tables 4.2.6.8 and 6.1.1.4'
H H 0.0000 0.0000 'International Tables Vol C Tables 4.2.6.8 and 6.1.1.4'
N N 0.0061 0.0033 'International Tables Vol C Tables 4.2.6.8 and 6.1.1.4'
F F 0.0171 0.0103 'International Tables Vol C Tables 4.2.6.8 and 6.1.1.4'
P P 0.1023 0.0942 'International Tables Vol C Tables 4.2.6.8 and 6.1.1.4'
Ru Ru -1.2594 0.8363 'International Tables Vol C Tables 4.2.6.8 and 6.1.1.4'

loop_
_geom_angle_atom_site_label_1
_geom_angle_atom_site_label_2
_geom_angle_atom_site_label_3
_geom_angle
N1 Ru1 N2 72.33(9)
N1 Ru1 C3 139.68(10)
N2 Ru1 C3 115.00(10)
N1 Ru1 C5 148.30(10)
N2 Ru1 C5 110.95(10)
C3 Ru1 C5 69.34(11)
N1 Ru1 C2 112.65(10)
N2 Ru1 C2 146.01(10)
C3 Ru1 C2 39.05(10)
C5 Ru1 C2 82.71(11)
N1 Ru1 C6 118.94(10)
N2 Ru1 C6 140.27(10)
C3 Ru1 C6 81.86(11)
C5 Ru1 C6 38.76(11)
C2 Ru1 C6 68.95(11)
N1 Ru1 C4 172.98(10)
N2 Ru1 C4 102.42(9)
C3 Ru1 C4 37.90(10)
C5 Ru1 C4 37.56(10)
C2 Ru1 C4 68.96(10)
C6 Ru1 C4 68.08(11)
N1 Ru1 C1 106.10(10)
N2 Ru1 C1 176.43(10)
C3 Ru1 C1 68.32(11)
C5 Ru1 C1 68.60(11)
C2 Ru1 C1 37.50(11)
C6 Ru1 C1 37.51(11)
C4 Ru1 C1 79.41(10)
N1 Ru1 P1 36.22(7)
N2 Ru1 P1 36.29(6)
C3 Ru1 P1 134.76(8)
C5 Ru1 P1 140.56(8)
C2 Ru1 P1 136.49(8)
C6 Ru1 P1 143.38(8)
C4 Ru1 P1 138.03(7)
C1 Ru1 P1 142.31(8)
N1 P1 N2 94.87(12)
N1 P1 C27 113.26(13)
N2 P1 C27 112.59(13)
N1 P1 C33 115.86(13)
N2 P1 C33 113.47(13)
C27 P1 C33 106.73(13)
N1 P1 Ru1 47.23(8)
N2 P1 Ru1 47.90(8)
C27 P1 Ru1 121.11(9)
C33 P1 Ru1 132.15(10)
C13 N1 P1 127.90(19)
C13 N1 Ru1 135.52(18)
P1 N1 Ru1 96.54(11)
C20 N2 P1 127.91(19)
C20 N2 Ru1 131.17(18)
P1 N2 Ru1 95.81(11)
C2 C1 C6 119.6(3)
C2 C1 C7 119.9(3)
C6 C1 C7 120.3(3)
C2 C1 Ru1 68.20(15)
C6 C1 Ru1 68.48(15)
C7 C1 Ru1 132.0(2)
C1 C2 C3 119.1(3)
C1 C2 C8 120.8(3)
C3 C2 C8 120.0(3)
C1 C2 Ru1 74.30(16)
C3 C2 Ru1 69.65(15)
C8 C2 Ru1 128.9(2)
C4 C3 C2 120.8(3)
C4 C3 C9 118.8(3)
C2 C3 C9 120.4(3)
C4 C3 Ru1 74.40(16)
C2 C3 Ru1 71.31(16)
C9 C3 Ru1 127.1(2)
C5 C4 C3 119.0(3)
C5 C4 C10 120.9(3)
C3 C4 C10 119.8(3)
C5 C4 Ru1 68.28(15)
C3 C4 Ru1 67.70(15)
C10 C4 Ru1 132.94(19)
C4 C5 C6 119.8(3)
C4 C5 C11 119.2(3)
C6 C5 C11 121.0(3)
C4 C5 Ru1 74.15(16)
C6 C5 Ru1 71.30(16)
C11 C5 Ru1 123.7(2)
C1 C6 C5 120.4(3)
C1 C6 C12 118.9(3)
C5 C6 C12 120.6(3)
C1 C6 Ru1 74.01(16)
C5 C6 Ru1 69.95(15)
C12 C6 Ru1 130.5(2)
C1 C7 H7A 109.5
C1 C7 H7B 109.5
H7A C7 H7B 109.5
C1 C7 H7C 109.5
H7A C7 H7C 109.5
H7B C7 H7C 109.5
C2 C8 H8A 109.5
C2 C8 H8B 109.5
H8A C8 H8B 109.5
C2 C8 H8C 109.5
H8A C8 H8C 109.5
H8B C8 H8C 109.5
C3 C9 H9A 109.5
C3 C9 H9B 109.5
H9A C9 H9B 109.5
C3 C9 H9C 109.5
H9A C9 H9C 109.5
H9B C9 H9C 109.5
C4 C10 H10A 109.5
C4 C10 H10B 109.5
H10A C10 H10B 109.5
C4 C10 H10C 109.5
H10A C10 H10C 109.5
H10B C10 H10C 109.5
C5 C11 H11A 109.5
C5 C11 H11B 109.5
H11A C11 H11B 109.5
C5 C11 H11C 109.5
H11A C11 H11C 109.5
H11B C11 H11C 109.5
C6 C12 H12A 109.5
C6 C12 H12B 109.5
H12A C12 H12B 109.5
C6 C12 H12C 109.5
H12A C12 H12C 109.5
H12B C12 H12C 109.5
C18 C13 C14 119.4(3)
C18 C13 N1 120.5(3)
C14 C13 N1 120.0(3)
C15 C14 C13 120.1(3)
C15 C14 H14A 120.0
C13 C14 H14A 120.0
C16 C15 C14 120.8(3)
C16 C15 H15A 119.6
C14 C15 H15A 119.6
C15 C16 C17 118.6(3)
C15 C16 C19 120.8(3)
C17 C16 C19 120.7(3)
C18 C17 C16 121.1(3)
C18 C17 H17A 119.5
C16 C17 H17A 119.4
C17 C18 C13 120.0(3)
C17 C18 H18A 120.0
C13 C18 H18A 120.0
C16 C19 H19A 109.5
C16 C19 H19B 109.5
H19A C19 H19B 109.5
C16 C19 H19C 109.5
H19A C19 H19C 109.5
H19B C19 H19C 109.5
C25 C20 C21 118.9(3)
C25 C20 N2 120.1(3)
C21 C20 N2 121.0(3)
C22 C21 C20 120.1(3)
C22 C21 H21A 119.9
C20 C21 H21A 119.9
C23 C22 C21 121.5(3)
C23 C22 H22A 119.2
C21 C22 H22A 119.2
C22 C23 C24 117.9(3)
C22 C23 C26 121.5(3)
C24 C23 C26 120.6(3)
C25 C24 C23 121.3(3)
C25 C24 H24A 119.4
C23 C24 H24A 119.4
C24 C25 C20 120.4(3)
C24 C25 H25A 119.8
C20 C25 H25A 119.8
C23 C26 H26A 109.5
C23 C26 H26B 109.5
H26A C26 H26B 109.5
C23 C26 H26C 109.5
H26A C26 H26C 109.5
H26B C26 H26C 109.5
C32 C27 C28 119.4(3)
C32 C27 P1 120.6(2)
C28 C27 P1 119.5(2)
C29 C28 C27 120.1(3)
C29 C28 H28A 120.0
C27 C28 H28A 120.0
C28 C29 C30 119.9(3)
C28 C29 H29A 120.0
C30 C29 H29A 120.0
C31 C30 C29 120.4(3)
C31 C30 H30A 119.8
C29 C30 H30A 119.8
C30 C31 C32 120.3(3)
C30 C31 H31A 119.9
C32 C31 H31A 119.9
C31 C32 C27 119.9(3)
C31 C32 H32A 120.0
C27 C32 H32A 120.0
C34 C33 C38 119.4(3)
C34 C33 P1 120.0(2)
C38 C33 P1 120.6(2)
C35 C34 C33 120.1(3)
C35 C34 H34A 119.9
C33 C34 H34A 119.9
C34 C35 C36 120.2(3)
C34 C35 H35A 119.9
C36 C35 H35A 119.9
C35 C36 C37 120.2(3)
C35 C36 H36A 119.9
C37 C36 H36A 119.9
C38 C37 C36 120.0(3)
C38 C37 H37A 120.0
C36 C37 H37A 120.0
C37 C38 C33 120.1(3)
C37 C38 H38A 119.9
C33 C38 H38A 119.9
F3 P2 F1 179.13(12)
F3 P2 F4 90.23(12)
F1 P2 F4 90.64(11)
F3 P2 F2 89.71(11)
F1 P2 F2 89.42(11)
F4 P2 F2 179.30(12)
F3 P2 F5 90.37(14)
F1 P2 F5 89.62(12)
F4 P2 F5 90.27(11)
F2 P2 F5 90.42(12)
F3 P2 F6 90.43(14)
F1 P2 F6 89.58(12)
F4 P2 F6 89.71(11)
F2 P2 F6 89.59(12)
F5 P2 F6 179.20(14)

loop_
_geom_bond_atom_site_label_1
_geom_bond_atom_site_label_2
_geom_bond_distance
Ru1 N1 2.017(2)
Ru1 N2 2.036(2)
Ru1 C3 2.149(3)
Ru1 C5 2.161(3)
Ru1 C2 2.171(3)
Ru1 C6 2.179(3)
Ru1 C4 2.237(3)
Ru1 C1 2.251(3)
Ru1 P1 2.7294(7)
P1 N1 1.623(2)
P1 N2 1.624(2)
P1 C27 1.791(3)
P1 C33 1.791(3)
N1 C13 1.432(3)
N2 C20 1.427(3)
C1 C2 1.424(4)
C1 C6 1.426(4)
C1 C7 1.510(4)
C2 C3 1.444(4)
C2 C8 1.505(4)
C3 C4 1.427(4)
C3 C9 1.512(4)
C4 C5 1.418(4)
C4 C10 1.512(4)
C5 C6 1.440(4)
C5 C11 1.513(4)
C6 C12 1.504(4)
C7 H7A 0.9800
C7 H7B 0.9800
C7 H7C 0.9800
C8 H8A 0.9800
C8 H8B 0.9800
C8 H8C 0.9800
C9 H9A 0.9800
C9 H9B 0.9800
C9 H9C 0.9800
C10 H10A 0.9800
C10 H10B 0.9800
C10 H10C 0.9800
C11 H11A 0.9800
C11 H11B 0.9800
C11 H11C 0.9800
C12 H12A 0.9800
C12 H12B 0.9800
C12 H12C 0.9800
C13 C18 1.390(4)
C13 C14 1.390(4)
C14 C15 1.390(4)
C14 H14A 0.9500
C15 C16 1.389(4)
C15 H15A 0.9500
C16 C17 1.390(5)
C16 C19 1.515(4)
C17 C18 1.386(4)
C17 H17A 0.9500
C18 H18A 0.9500
C19 H19A 0.9800
C19 H19B 0.9800
C19 H19C 0.9800
C20 C25 1.392(4)
C20 C21 1.396(4)
C21 C22 1.393(4)
C21 H21A 0.9500
C22 C23 1.387(5)
C22 H22A 0.9500
C23 C24 1.397(5)
C23 C26 1.511(4)
C24 C25 1.390(4)
C24 H24A 0.9500
C25 H25A 0.9500
C26 H26A 0.9800
C26 H26B 0.9800
C26 H26C 0.9800
C27 C32 1.397(4)
C27 C28 1.402(4)
C28 C29 1.386(4)
C28 H28A 0.9500
C29 C30 1.388(5)
C29 H29A 0.9500
C30 C31 1.380(5)
C30 H30A 0.9500
C31 C32 1.387(4)
C31 H31A 0.9500
C32 H32A 0.9500
C33 C34 1.394(4)
C33 C38 1.402(4)
C34 C35 1.385(4)
C34 H34A 0.9500
C35 C36 1.385(5)
C35 H35A 0.9500
C36 C37 1.389(5)
C36 H36A 0.9500
C37 C38 1.382(4)
C37 H37A 0.9500
C38 H38A 0.9500
P2 F3 1.590(2)
P2 F1 1.597(2)
P2 F4 1.5990(19)
P2 F2 1.6002(19)
P2 F5 1.601(2)
P2 F6 1.604(2)

loop_
_geom_torsion_atom_site_label_1
_geom_torsion_atom_site_label_2
_geom_torsion_atom_site_label_3
_geom_torsion_atom_site_label_4
_geom_torsion
N2 P1 N1 C13 -176.2(2)
C27 P1 N1 C13 66.6(3)
C33 P1 N1 C13 -57.2(3)
Ru1 P1 N1 C13 178.2(3)
N2 P1 N1 Ru1 5.53(12)
C27 P1 N1 Ru1 -111.62(12)
C33 P1 N1 Ru1 124.57(13)
N1 P1 N2 C20 -162.1(2)
C27 P1 N2 C20 -44.4(3)
C33 P1 N2 C20 77.0(3)
Ru1 P1 N2 C20 -156.6(3)
N1 P1 N2 Ru1 -5.47(12)
C27 P1 N2 Ru1 112.22(12)
C33 P1 N2 Ru1 -126.42(12)
C6 C1 C2 C3 -8.2(4)
C7 C1 C2 C3 177.8(3)
Ru1 C1 C2 C3 -55.2(2)
C6 C1 C2 C8 173.4(3)
C7 C1 C2 C8 -0.7(4)
Ru1 C1 C2 C8 126.3(3)
C6 C1 C2 Ru1 47.1(2)
C7 C1 C2 Ru1 -127.0(3)
C1 C2 C3 C4 -0.3(4)
C8 C2 C3 C4 178.1(3)
Ru1 C2 C3 C4 -57.8(2)
C1 C2 C3 C9 -179.8(3)
C8 C2 C3 C9 -1.3(4)
Ru1 C2 C3 C9 122.7(3)
C1 C2 C3 Ru1 57.5(2)
C8 C2 C3 Ru1 -124.0(3)
C2 C3 C4 C5 9.6(4)
C9 C3 C4 C5 -170.9(3)
Ru1 C3 C4 C5 -46.7(2)
C2 C3 C4 C10 -175.8(3)
C9 C3 C4 C10 3.7(4)
Ru1 C3 C4 C10 127.8(2)
C2 C3 C4 Ru1 56.4(2)
C9 C3 C4 Ru1 -124.1(3)
C3 C4 C5 C6 -10.4(4)
C10 C4 C5 C6 175.1(2)
Ru1 C4 C5 C6 -56.8(2)
C3 C4 C5 C11 166.7(3)
C10 C4 C5 C11 -7.9(4)
Ru1 C4 C5 C11 120.2(3)
C3 C4 C5 Ru1 46.5(2)
C10 C4 C5 Ru1 -128.0(2)
C2 C1 C6 C5 7.4(4)
C7 C1 C6 C5 -178.5(3)
Ru1 C1 C6 C5 54.4(2)
C2 C1 C6 C12 -174.8(3)
C7 C1 C6 C12 -0.7(4)
Ru1 C1 C6 C12 -127.8(3)
C2 C1 C6 Ru1 -47.0(2)
C7 C1 C6 Ru1 127.1(3)
C4 C5 C6 C1 1.9(4)
C11 C5 C6 C1 -175.0(3)
Ru1 C5 C6 C1 -56.3(2)
C4 C5 C6 C12 -175.8(3)
C11 C5 C6 C12 7.2(4)
Ru1 C5 C6 C12 125.9(3)
C4 C5 C6 Ru1 58.2(2)
C11 C5 C6 Ru1 -118.7(3)
P1 N1 C13 C18 69.8(3)
Ru1 N1 C13 C18 -112.8(3)
P1 N1 C13 C14 -111.5(3)
Ru1 N1 C13 C14 66.0(4)
C18 C13 C14 C15 2.4(4)
N1 C13 C14 C15 -176.4(3)
C13 C14 C15 C16 -1.4(5)
C14 C15 C16 C17 -0.5(5)
C14 C15 C16 C19 179.9(3)
C15 C16 C17 C18 1.4(5)
C19 C16 C17 C18 -179.0(3)
C16 C17 C18 C13 -0.5(5)
C14 C13 C18 C17 -1.4(5)
N1 C13 C18 C17 177.3(3)
P1 N2 C20 C25 -114.1(3)
Ru1 N2 C20 C25 97.5(3)
P1 N2 C20 C21 69.4(3)
Ru1 N2 C20 C21 -79.0(3)
C25 C20 C21 C22 0.4(4)
N2 C20 C21 C22 176.9(3)
C20 C21 C22 C23 0.0(5)
C21 C22 C23 C24 -0.1(5)
C21 C22 C23 C26 -179.9(3)
C22 C23 C24 C25 -0.3(5)
C26 C23 C24 C25 179.5(3)
C23 C24 C25 C20 0.7(5)
C21 C20 C25 C24 -0.8(4)
N2 C20 C25 C24 -177.3(3)
N1 P1 C27 C32 -159.2(2)
N2 P1 C27 C32 94.6(3)
C33 P1 C27 C32 -30.5(3)
Ru1 P1 C27 C32 148.0(2)
N1 P1 C27 C28 29.5(3)
N2 P1 C27 C28 -76.7(3)
C33 P1 C27 C28 158.2(2)
Ru1 P1 C27 C28 -23.4(3)
C32 C27 C28 C29 -0.3(4)
P1 C27 C28 C29 171.1(2)
C27 C28 C29 C30 -1.4(5)
C28 C29 C30 C31 1.9(5)
C29 C30 C31 C32 -0.7(5)
C30 C31 C32 C27 -1.1(5)
C28 C27 C32 C31 1.5(4)
P1 C27 C32 C31 -169.8(2)
N1 P1 C33 C34 -98.8(3)
N2 P1 C33 C34 9.4(3)
C27 P1 C33 C34 134.0(2)
Ru1 P1 C33 C34 -44.2(3)
N1 P1 C33 C38 78.5(3)
N2 P1 C33 C38 -173.2(2)
C27 P1 C33 C38 -48.6(3)
Ru1 P1 C33 C38 133.1(2)
C38 C33 C34 C35 2.0(5)
P1 C33 C34 C35 179.4(2)
C33 C34 C35 C36 -1.7(5)
C34 C35 C36 C37 0.1(5)
C35 C36 C37 C38 1.2(5)
C36 C37 C38 C33 -0.9(5)
C34 C33 C38 C37 -0.7(5)
P1 C33 C38 C37 -178.0(3)
